data_4072570
loop_
_publ_author_name
'Ray, Lipika'
'Shaikh, Mobin M.'
'Ghosh, Prasenjit'

_publ_section_title
;
 Palladium(II) and Gold(I) Complexes of a New O-Functionalized
 N-Heterocyclic Carbene Ligand:&#x00A0; Synthesis, Structures, and
 Catalytic Application
;
_journal_issue 4
_journal_name_full Organometallics
_journal_page_first 958
_journal_paper_doi 10.1021/om060834b
_journal_volume 26
_journal_year 2007
_chemical_formula_sum 'C15 H20 Au Cl N2 O'
_chemical_formula_weight 476.75
_chemical_name_systematic
;
 ?
;
_space_group_IT_number 15
_symmetry_cell_setting monoclinic
_symmetry_space_group_name_Hall '-I 2ya'
_symmetry_space_group_name_H-M 'I 1 2/a 1'
_atom_sites_solution_hydrogens geom
_atom_sites_solution_primary direct
_atom_sites_solution_secondary difmap
_audit_creation_method SHELXL-97
_cell_angle_alpha 90.00
_cell_angle_beta 99.65(2)
_cell_angle_gamma 90.00
_cell_formula_units_Z 8
_cell_length_a 16.5313(19)
_cell_length_b 11.2567(18)
_cell_length_c 17.275(7)
_cell_measurement_reflns_used 15392
_cell_measurement_temperature 150(2)
_cell_measurement_theta_max 32.0921
_cell_measurement_theta_min 3.0565
_cell_volume 3169.2(14)
_computing_cell_refinement 'CrysAlis RED, Oxford Diffraction Ltd.,'
_computing_data_collection 'CrysAlis CCD, Oxford Diffraction Ltd.,'
_computing_data_reduction 'CrysAlis RED, Oxford Diffraction Ltd.,'
_computing_molecular_graphics Ortep3
_computing_publication_material Shelx97
_computing_structure_refinement 'SHELXL-97 (Sheldrick, 1997)'
_computing_structure_solution 'SHELXS-97 (Sheldrick, 1997)'
_diffrn_ambient_temperature 150(2)
_diffrn_detector_area_resol_mean 15.9948
_diffrn_measured_fraction_theta_full 0.999
_diffrn_measured_fraction_theta_max 0.999
_diffrn_radiation_monochromator graphite
_diffrn_radiation_source 'Enhance (Mo) X-ray Source'
_diffrn_radiation_type MoK\a
_diffrn_radiation_wavelength 0.71073
_diffrn_reflns_av_R_equivalents 0.0217
_diffrn_reflns_av_sigmaI/netI 0.0123
_diffrn_reflns_limit_h_max 19
_diffrn_reflns_limit_h_min -19
_diffrn_reflns_limit_k_max 13
_diffrn_reflns_limit_k_min -13
_diffrn_reflns_limit_l_max 20
_diffrn_reflns_limit_l_min -20
_diffrn_reflns_number 15620
_diffrn_reflns_theta_full 24.99
_diffrn_reflns_theta_max 24.99
_diffrn_reflns_theta_min 3.09
_exptl_absorpt_coefficient_mu 9.450
_exptl_absorpt_correction_T_max 0.3314
_exptl_absorpt_correction_T_min 0.1465
_exptl_absorpt_correction_type multi-scan
_exptl_absorpt_process_details
;
CrysAlis RED, Oxford Diffraction Ltd.,
Version 1.171.29.9 (release 23-03-2006 CrysAlis171 .NET)
(compiled Mar 23 2006,23:39:28)
Empirical absorption correction using spherical harmonics,
 implemented in SCALE3 ABSPACK scaling algorithm.
;
_exptl_crystal_colour colourless
_exptl_crystal_density_diffrn 1.998
_exptl_crystal_density_method 'not measured'
_exptl_crystal_description block
_exptl_crystal_F_000 1824
_exptl_crystal_size_max 0.33
_exptl_crystal_size_mid 0.21
_exptl_crystal_size_min 0.15
_refine_diff_density_max 0.797
_refine_diff_density_min -0.668
_refine_diff_density_rms 0.096
_refine_ls_extinction_method none
_refine_ls_goodness_of_fit_ref 1.084
_refine_ls_hydrogen_treatment riding
_refine_ls_matrix_type full
_refine_ls_number_parameters 185
_refine_ls_number_reflns 2804
_refine_ls_number_restraints 0
_refine_ls_restrained_S_all 1.084
_refine_ls_R_factor_all 0.0199
_refine_ls_R_factor_gt 0.0172
_refine_ls_shift/su_max 0.001
_refine_ls_shift/su_mean 0.000
_refine_ls_structure_factor_coef Fsqd
_refine_ls_weighting_details 'calc w=1/[\s^2^(Fo^2^)+(0.0165P)^2^+18.4689P] where P=(Fo^2^+2Fc^2^)/3'
_refine_ls_weighting_scheme calc
_refine_ls_wR_factor_gt 0.0422
_refine_ls_wR_factor_ref 0.0429
_reflns_number_gt 2557
_reflns_number_total 2804
_reflns_threshold_expression >2sigma(I)
_cod_data_source_file om060834bsi20061127_093145.cif
_cod_data_source_block pg043
_cod_depositor_comments
;
The following automatic conversions were performed:

'_symmetry_cell_setting' value 'Monoclinic' changed to 'monoclinic'
according to /home/saulius/struct/CIF-dictionaries/cif_core.dic
dictionary named 'cif_core.dic' version 2.4.1 from 2010-06-29.

Automatic conversion script
Id: cif_fix_values 1715 2011-07-08 13:25:40Z adriana 
;
_cod_original_cell_volume 3169.1(15)
_cod_original_sg_symbol_H-M 'I 2/a'
_cod_database_code 4072570

loop_
_symmetry_equiv_pos_as_xyz
'x, y, z'
'-x+1/2, y, -z'
'x+1/2, y+1/2, z+1/2'
'-x+1, y+1/2, -z+1/2'
'-x, -y, -z'
'x-1/2, -y, z'
'-x+1/2, -y+1/2, -z+1/2'
'x, -y+1/2, z+1/2'

loop_
_atom_site_label
_atom_site_type_symbol
_atom_site_fract_x
_atom_site_fract_y
_atom_site_fract_z
_atom_site_U_iso_or_equiv
_atom_site_adp_type
_atom_site_occupancy
_atom_site_symmetry_multiplicity
_atom_site_calc_flag
_atom_site_refinement_flags
Au1 Au 0.023121(8) -0.258135(11) 0.116682(8) 0.02015(6) Uani 1 1 d .
Cl1 Cl -0.03505(5) -0.36442(8) 0.20595(6) 0.02279(19) Uani 1 1 d .
N1 N 0.09497(19) -0.0503(3) 0.04801(18) 0.0224(7) Uani 1 1 d .
N2 N 0.09193(19) -0.1978(3) -0.03031(18) 0.0215(7) Uani 1 1 d .
O1 O 0.20013(17) 0.2102(2) 0.10900(18) 0.0313(6) Uani 1 1 d .
C1 C 0.0735(2) -0.1656(3) 0.0398(2) 0.0205(8) Uani 1 1 d .
C2 C 0.1259(3) -0.0109(4) -0.0163(2) 0.0299(9) Uani 1 1 d .
H2 H 0.1447 0.0653 -0.0242 0.036 Uiso 1 1 calc R
C3 C 0.1238(3) -0.1024(4) -0.0651(2) 0.0297(9) Uani 1 1 d .
H3 H 0.1407 -0.1022 -0.1138 0.036 Uiso 1 1 calc R
C4 C 0.0968(2) 0.0196(3) 0.1198(2) 0.0257(8) Uani 1 1 d .
H4A H 0.0609 -0.0165 0.1522 0.031 Uiso 1 1 calc R
H4B H 0.0770 0.0993 0.1064 0.031 Uiso 1 1 calc R
C5 C 0.1827(2) 0.0255(3) 0.1651(2) 0.0218(8) Uani 1 1 d .
C6 C 0.2131(3) -0.0678(3) 0.2128(2) 0.0273(9) Uani 1 1 d .
H6 H 0.1794 -0.1325 0.2181 0.033 Uiso 1 1 calc R
C7 C 0.2925(3) -0.0674(4) 0.2529(2) 0.0321(10) Uani 1 1 d .
H7 H 0.3125 -0.1309 0.2850 0.038 Uiso 1 1 calc R
C8 C 0.3414(3) 0.0283(4) 0.2448(2) 0.0314(10) Uani 1 1 d .
H8 H 0.3952 0.0290 0.2714 0.038 Uiso 1 1 calc R
C9 C 0.3128(2) 0.1237(3) 0.1983(2) 0.0271(9) Uani 1 1 d .
H9 H 0.3466 0.1887 0.1940 0.033 Uiso 1 1 calc R
C10 C 0.2333(2) 0.1216(3) 0.1579(2) 0.0227(8) Uani 1 1 d .
C11 C 0.2486(3) 0.3140(4) 0.1059(3) 0.0348(10) Uani 1 1 d .
H11A H 0.2645 0.3453 0.1580 0.052 Uiso 1 1 calc R
H11B H 0.2173 0.3726 0.0734 0.052 Uiso 1 1 calc R
H11C H 0.2968 0.2943 0.0844 0.052 Uiso 1 1 calc R
C12 C 0.0805(2) -0.3204(3) -0.0654(2) 0.0249(8) Uani 1 1 d .
C13 C 0.1261(3) -0.4086(4) -0.0075(3) 0.0339(10) Uani 1 1 d .
H13A H 0.1817 -0.3824 0.0084 0.051 Uiso 1 1 calc R
H13B H 0.1259 -0.4852 -0.0320 0.051 Uiso 1 1 calc R
H13C H 0.0995 -0.4139 0.0377 0.051 Uiso 1 1 calc R
C14 C -0.0095(2) -0.3491(4) -0.0825(3) 0.0350(10) Uani 1 1 d .
H14A H -0.0328 -0.3400 -0.0355 0.053 Uiso 1 1 calc R
H14B H -0.0168 -0.4296 -0.1008 0.053 Uiso 1 1 calc R
H14C H -0.0365 -0.2961 -0.1222 0.053 Uiso 1 1 calc R
C15 C 0.1166(3) -0.3244(4) -0.1401(3) 0.0414(11) Uani 1 1 d .
H15A H 0.0869 -0.2711 -0.1780 0.062 Uiso 1 1 calc R
H15B H 0.1127 -0.4037 -0.1607 0.062 Uiso 1 1 calc R
H15C H 0.1732 -0.3008 -0.1291 0.062 Uiso 1 1 calc R

loop_
_atom_site_aniso_label
_atom_site_aniso_U_11
_atom_site_aniso_U_22
_atom_site_aniso_U_33
_atom_site_aniso_U_23
_atom_site_aniso_U_13
_atom_site_aniso_U_12
Au1 0.01994(8) 0.02040(8) 0.02086(9) -0.00109(6) 0.00563(5) -0.00063(6)
Cl1 0.0249(4) 0.0199(4) 0.0267(5) 0.0043(4) 0.0132(4) 0.0029(3)
N1 0.0232(16) 0.0221(16) 0.0214(17) -0.0019(13) 0.0023(13) -0.0035(13)
N2 0.0250(16) 0.0207(16) 0.0187(17) -0.0002(13) 0.0036(13) -0.0030(13)
O1 0.0308(15) 0.0234(14) 0.0376(17) 0.0045(12) -0.0008(13) -0.0033(12)
C1 0.0181(17) 0.0209(18) 0.021(2) -0.0016(15) -0.0006(15) -0.0009(14)
C2 0.035(2) 0.025(2) 0.030(2) 0.0071(17) 0.0042(18) -0.0074(17)
C3 0.037(2) 0.029(2) 0.023(2) 0.0040(17) 0.0054(18) -0.0058(18)
C4 0.025(2) 0.0229(19) 0.031(2) -0.0065(16) 0.0073(17) -0.0013(15)
C5 0.0245(19) 0.0218(19) 0.020(2) -0.0071(15) 0.0056(16) -0.0007(15)
C6 0.039(2) 0.0220(19) 0.022(2) -0.0065(16) 0.0110(18) -0.0021(17)
C7 0.045(3) 0.028(2) 0.021(2) -0.0022(17) 0.0015(18) 0.0111(19)
C8 0.032(2) 0.038(2) 0.022(2) -0.0089(18) -0.0013(17) 0.0063(18)
C9 0.027(2) 0.027(2) 0.027(2) -0.0085(17) 0.0043(17) -0.0035(16)
C10 0.028(2) 0.0205(18) 0.020(2) -0.0052(15) 0.0050(16) 0.0011(15)
C11 0.043(2) 0.024(2) 0.039(3) 0.0045(18) 0.009(2) -0.0060(18)
C12 0.033(2) 0.0226(19) 0.020(2) -0.0035(15) 0.0060(16) -0.0013(16)
C13 0.039(2) 0.032(2) 0.032(2) 0.0005(19) 0.010(2) 0.0108(19)
C14 0.032(2) 0.029(2) 0.041(3) -0.0144(19) -0.0028(19) -0.0027(18)
C15 0.063(3) 0.035(2) 0.029(3) -0.0048(19) 0.019(2) -0.006(2)

loop_
_atom_type_symbol
_atom_type_description
_atom_type_scat_dispersion_real
_atom_type_scat_dispersion_imag
_atom_type_scat_source
C C 0.0033 0.0016 'International Tables Vol C Tables 4.2.6.8 and 6.1.1.4'
H H 0.0000 0.0000 'International Tables Vol C Tables 4.2.6.8 and 6.1.1.4'
Au Au -2.0133 8.8022 'International Tables Vol C Tables 4.2.6.8 and 6.1.1.4'
Cl Cl 0.1484 0.1585 'International Tables Vol C Tables 4.2.6.8 and 6.1.1.4'
N N 0.0061 0.0033 'International Tables Vol C Tables 4.2.6.8 and 6.1.1.4'
O O 0.0106 0.0060 'International Tables Vol C Tables 4.2.6.8 and 6.1.1.4'

loop_
_geom_angle_atom_site_label_1
_geom_angle_atom_site_label_2
_geom_angle_atom_site_label_3
_geom_angle
C1 Au1 Cl1 179.74(11)
C1 N1 C2 110.7(3)
C1 N1 C4 125.1(3)
C2 N1 C4 123.7(3)
C1 N2 C3 110.0(3)
C1 N2 C12 125.2(3)
C3 N2 C12 124.8(3)
C10 O1 C11 117.0(3)
N1 C1 N2 105.0(3)
N1 C1 Au1 124.7(3)
N2 C1 Au1 130.2(3)
C3 C2 N1 106.8(3)
C3 C2 H2 126.6
N1 C2 H2 126.6
C2 C3 N2 107.4(4)
C2 C3 H3 126.3
N2 C3 H3 126.3
N1 C4 C5 110.4(3)
N1 C4 H4A 109.6
C5 C4 H4A 109.6
N1 C4 H4B 109.6
C5 C4 H4B 109.6
H4A C4 H4B 108.1
C6 C5 C10 118.9(4)
C6 C5 C4 119.7(3)
C10 C5 C4 121.3(3)
C5 C6 C7 121.3(4)
C5 C6 H6 119.3
C7 C6 H6 119.3
C8 C7 C6 118.7(4)
C8 C7 H7 120.6
C6 C7 H7 120.6
C7 C8 C9 121.6(4)
C7 C8 H8 119.2
C9 C8 H8 119.2
C8 C9 C10 119.0(4)
C8 C9 H9 120.5
C10 C9 H9 120.5
O1 C10 C9 123.4(3)
O1 C10 C5 116.2(3)
C9 C10 C5 120.4(4)
O1 C11 H11A 109.5
O1 C11 H11B 109.5
H11A C11 H11B 109.5
O1 C11 H11C 109.5
H11A C11 H11C 109.5
H11B C11 H11C 109.5
C14 C12 N2 109.3(3)
C14 C12 C15 110.2(4)
N2 C12 C15 109.3(3)
C14 C12 C13 110.8(4)
N2 C12 C13 108.6(3)
C15 C12 C13 108.7(3)
C12 C13 H13A 109.5
C12 C13 H13B 109.5
H13A C13 H13B 109.5
C12 C13 H13C 109.5
H13A C13 H13C 109.5
H13B C13 H13C 109.5
C12 C14 H14A 109.5
C12 C14 H14B 109.5
H14A C14 H14B 109.5
C12 C14 H14C 109.5
H14A C14 H14C 109.5
H14B C14 H14C 109.5
C12 C15 H15A 109.5
C12 C15 H15B 109.5
H15A C15 H15B 109.5
C12 C15 H15C 109.5
H15A C15 H15C 109.5
H15B C15 H15C 109.5

loop_
_geom_bond_atom_site_label_1
_geom_bond_atom_site_label_2
_geom_bond_distance
Au1 C1 1.979(4)
Au1 Cl1 2.2872(10)
N1 C1 1.347(5)
N1 C2 1.372(5)
N1 C4 1.465(5)
N2 C1 1.347(5)
N2 C3 1.378(5)
N2 C12 1.506(5)
O1 C10 1.361(5)
O1 C11 1.424(5)
C2 C3 1.328(6)
C2 H2 0.9300
C3 H3 0.9300
C4 C5 1.503(5)
C4 H4A 0.9700
C4 H4B 0.9700
C5 C6 1.377(6)
C5 C10 1.386(5)
C6 C7 1.377(6)
C6 H6 0.9300
C7 C8 1.368(6)
C7 H7 0.9300
C8 C9 1.377(6)
C8 H8 0.9300
C9 C10 1.382(5)
C9 H9 0.9300
C11 H11A 0.9600
C11 H11B 0.9600
C11 H11C 0.9600
C12 C14 1.503(6)
C12 C15 1.511(5)
C12 C13 1.517(6)
C13 H13A 0.9600
C13 H13B 0.9600
C13 H13C 0.9600
C14 H14A 0.9600
C14 H14B 0.9600
C14 H14C 0.9600
C15 H15A 0.9600
C15 H15B 0.9600
C15 H15C 0.9600

loop_
_geom_torsion_atom_site_label_1
_geom_torsion_atom_site_label_2
_geom_torsion_atom_site_label_3
_geom_torsion_atom_site_label_4
_geom_torsion
C2 N1 C1 N2 0.4(4)
C4 N1 C1 N2 -171.2(3)
C2 N1 C1 Au1 -178.1(3)
C4 N1 C1 Au1 10.2(5)
C3 N2 C1 N1 -0.6(4)
C12 N2 C1 N1 178.7(3)
C3 N2 C1 Au1 177.8(3)
C12 N2 C1 Au1 -2.8(5)
Cl1 Au1 C1 N1 -1(25)
Cl1 Au1 C1 N2 -179(100)
C1 N1 C2 C3 -0.1(5)
C4 N1 C2 C3 171.7(3)
N1 C2 C3 N2 -0.3(5)
C1 N2 C3 C2 0.6(5)
C12 N2 C3 C2 -178.8(3)
C1 N1 C4 C5 98.0(4)
C2 N1 C4 C5 -72.6(5)
N1 C4 C5 C6 -81.4(4)
N1 C4 C5 C10 96.4(4)
C10 C5 C6 C7 -0.2(6)
C4 C5 C6 C7 177.6(4)
C5 C6 C7 C8 0.1(6)
C6 C7 C8 C9 0.6(6)
C7 C8 C9 C10 -1.0(6)
C11 O1 C10 C9 -6.0(5)
C11 O1 C10 C5 174.8(3)
C8 C9 C10 O1 -178.3(4)
C8 C9 C10 C5 0.9(6)
C6 C5 C10 O1 179.0(3)
C4 C5 C10 O1 1.2(5)
C6 C5 C10 C9 -0.2(6)
C4 C5 C10 C9 -178.0(3)
C1 N2 C12 C14 65.4(5)
C3 N2 C12 C14 -115.3(4)
C1 N2 C12 C15 -174.0(4)
C3 N2 C12 C15 5.3(5)
C1 N2 C12 C13 -55.6(5)
C3 N2 C12 C13 123.7(4)
